data_1100698
_chemical_formula_sum 'C14 H16 Cu2 I2 N2 S'
_chemical_formula_weight 625.23
_space_group_IT_number 2
_symmetry_cell_setting triclinic
_symmetry_space_group_name_Hall '-P 1'
_symmetry_space_group_name_H-M 'P -1'
_atom_sites_solution_hydrogens geom
_atom_sites_solution_primary direct
_atom_sites_solution_secondary difmap
_cell_angle_alpha 105.338(5)
_cell_angle_beta 102.112(5)
_cell_angle_gamma 102.073(5)
_cell_formula_units_Z 2
_cell_length_a 9.351(5)
_cell_length_b 10.314(5)
_cell_length_c 10.441(5)
_cell_measurement_reflns_used 3680
_cell_measurement_temperature 293(2)
_cell_measurement_theta_max 26.40
_cell_measurement_theta_min 2.11
_cell_volume 911.3(8)
_diffrn_ambient_temperature 293(2)
_diffrn_detector_area_resol_mean ?
_diffrn_measured_fraction_theta_full 0.984
_diffrn_measured_fraction_theta_max 0.984
_diffrn_measurement_device_type 'CCD area detector'
_diffrn_measurement_method 'phi and omega scans'
_diffrn_radiation_monochromator graphite
_diffrn_radiation_source 'fine-focus sealed tube'
_diffrn_radiation_type MoK\a
_diffrn_radiation_wavelength 0.71069
_diffrn_reflns_av_R_equivalents 0.0196
_diffrn_reflns_av_sigmaI/netI 0.0203
_diffrn_reflns_limit_h_max 11
_diffrn_reflns_limit_h_min -11
_diffrn_reflns_limit_k_max 9
_diffrn_reflns_limit_k_min -12
_diffrn_reflns_limit_l_max 12
_diffrn_reflns_limit_l_min -12
_diffrn_reflns_number 11726
_diffrn_reflns_theta_full 26.40
_diffrn_reflns_theta_max 26.40
_diffrn_reflns_theta_min 2.11
_diffrn_standards_decay_% ?
_diffrn_standards_interval_count ?
_diffrn_standards_interval_time ?
_diffrn_standards_number ?
_exptl_absorpt_coefficient_mu 5.829
_exptl_absorpt_correction_T_max 1.000
_exptl_absorpt_correction_T_min 0.8685
_exptl_absorpt_correction_type none
_exptl_absorpt_process_details 'SADABS (Sheldrick 1996)'
_exptl_crystal_colour 'light green'
_exptl_crystal_density_diffrn 2.278
_exptl_crystal_density_meas ?
_exptl_crystal_density_method 'not measured'
_exptl_crystal_description rectangular
_exptl_crystal_F_000 588
_exptl_crystal_size_max 0.15
_exptl_crystal_size_mid 0.11
_exptl_crystal_size_min 0.09
_refine_diff_density_max 1.310
_refine_diff_density_min -0.941
_refine_diff_density_rms 0.128
_refine_ls_extinction_coef ?
_refine_ls_extinction_method none
_refine_ls_goodness_of_fit_ref 1.045
_refine_ls_hydrogen_treatment mixed
_refine_ls_matrix_type full
_refine_ls_number_parameters 182
_refine_ls_number_reflns 3680
_refine_ls_number_restraints 0
_refine_ls_restrained_S_all 1.045
_refine_ls_R_factor_all 0.0325
_refine_ls_R_factor_gt 0.0274
_refine_ls_shift/su_max 0.001
_refine_ls_shift/su_mean 0.000
_refine_ls_structure_factor_coef Fsqd
_refine_ls_weighting_details 'calc w=1/[\s^2^(Fo^2^)+(0.0469P)^2^+0.0000P] where P=(Fo^2^+2Fc^2^)/3'
_refine_ls_weighting_scheme calc
_refine_ls_wR_factor_gt 0.0699
_refine_ls_wR_factor_ref 0.0713
_reflns_number_gt 3187
_reflns_number_total 3680
_reflns_threshold_expression &gt;2sigma(I)
_cod_original_sg_symbol_H-M P-1
_cod_database_code 1100698

loop_
_symmetry_equiv_pos_as_xyz
'x, y, z'
'-x, -y, -z'

loop_
_atom_site_label
_atom_site_type_symbol
_atom_site_fract_x
_atom_site_fract_y
_atom_site_fract_z
_atom_site_U_iso_or_equiv
_atom_site_adp_type
_atom_site_occupancy
_atom_site_symmetry_multiplicity
_atom_site_calc_flag
_atom_site_refinement_flags
_atom_site_disorder_assembly
_atom_site_disorder_group
C1 C 1.0088(5) 0.3863(4) 1.2715(4) 0.0344(9) Uani 1 1 d . . .
C2 C 1.0728(5) 0.2749(5) 1.2630(5) 0.0477(11) Uani 1 1 d . . .
H2 H 1.1756 0.2909 1.3057 0.057 Uiso 1 1 calc R . .
C3 C 0.9833(6) 0.1433(5) 1.1917(5) 0.0522(12) Uani 1 1 d . . .
H3 H 1.0247 0.0680 1.1841 0.063 Uiso 1 1 calc R . .
C4 C 0.8283(5) 0.1203(4) 1.1294(5) 0.0432(10) Uani 1 1 d . . .
H4 H 0.7651 0.0299 1.0821 0.052 Uiso 1 1 calc R . .
C5 C 0.7709(4) 0.2345(4) 1.1393(4) 0.0281(8) Uani 1 1 d . . .
C6 C 0.6059(4) 0.2190(4) 1.0767(4) 0.0297(8) Uani 1 1 d . . .
H6A H 0.5562 0.2360 1.1498 0.036 Uiso 1 1 calc R . .
H6B H 0.5573 0.1237 1.0155 0.036 Uiso 1 1 calc R . .
C7 C 0.6677(4) 0.2712(4) 0.8470(4) 0.0282(8) Uani 1 1 d . . .
H7A H 0.6752 0.3320 0.7905 0.034 Uiso 1 1 calc R . .
H7B H 0.7700 0.2707 0.8901 0.034 Uiso 1 1 calc R . .
C8 C 0.5768(4) 0.1255(4) 0.7567(4) 0.0273(8) Uani 1 1 d . . .
C9 C 0.6460(5) 0.0208(4) 0.7267(4) 0.0375(9) Uani 1 1 d . . .
H9 H 0.7502 0.0384 0.7644 0.045 Uiso 1 1 calc R . .
C10 C 0.5584(5) -0.1122(4) 0.6391(4) 0.0442(11) Uani 1 1 d . . .
H10 H 0.6024 -0.1852 0.6187 0.053 Uiso 1 1 calc R . .
C11 C 0.4042(5) -0.1330(4) 0.5831(4) 0.0418(10) Uani 1 1 d . . .
H11 H 0.3439 -0.2205 0.5229 0.050 Uiso 1 1 calc R . .
C12 C 0.3398(5) -0.0242(4) 0.6166(4) 0.0342(9) Uani 1 1 d . . .
C13 C 0.1764(5) -0.0394(5) 0.5524(5) 0.0553(13) Uani 1 1 d . . .
H13A H 0.1302 -0.0051 0.6235 0.083 Uiso 1 1 calc R . .
H13B H 0.1244 -0.1365 0.5031 0.083 Uiso 1 1 calc R . .
H13C H 0.1694 0.0134 0.4894 0.083 Uiso 1 1 calc R . .
C14 C 1.1017(5) 0.5321(5) 1.3536(5) 0.0561(13) Uani 1 1 d . . .
H14A H 1.0939 0.5912 1.2967 0.084 Uiso 1 1 calc R . .
H14B H 1.2063 0.5336 1.3855 0.084 Uiso 1 1 calc R . .
H14C H 1.0648 0.5656 1.4317 0.084 Uiso 1 1 calc R . .
N1 N 0.8614(3) 0.3668(3) 1.2079(3) 0.0271(7) Uiso 1 1 d . . .
N2 N 0.4241(3) 0.1034(3) 0.7048(3) 0.0260(6) Uiso 1 1 d . . .
S1 S 0.58042(10) 0.33910(9) 0.98004(9) 0.02489(19) Uani 1 1 d . . .
Cu1 Cu 0.33751(5) 0.26378(5) 0.77776(5) 0.03205(13) Uani 1 1 d . . .
Cu2 Cu 0.76565(5) 0.52310(4) 1.18388(5) 0.02905(12) Uani 1 1 d . . .
I1 I 0.10799(3) 0.26304(3) 0.87876(3) 0.03472(9) Uani 1 1 d . . .
I2 I 0.40978(3) 0.44687(3) 0.64871(3) 0.03398(9) Uani 1 1 d . . .

loop_
_atom_site_aniso_label
_atom_site_aniso_U_11
_atom_site_aniso_U_22
_atom_site_aniso_U_33
_atom_site_aniso_U_23
_atom_site_aniso_U_13
_atom_site_aniso_U_12
C1 0.033(2) 0.036(2) 0.035(2) 0.0133(18) 0.0052(18) 0.0130(17)
C2 0.038(3) 0.053(3) 0.056(3) 0.023(2) 0.003(2) 0.025(2)
C3 0.056(3) 0.043(3) 0.071(3) 0.026(2) 0.016(3) 0.033(2)
C4 0.056(3) 0.028(2) 0.050(3) 0.0154(19) 0.017(2) 0.017(2)
C5 0.037(2) 0.0243(18) 0.0286(19) 0.0148(16) 0.0120(17) 0.0103(16)
C6 0.034(2) 0.0208(17) 0.035(2) 0.0086(16) 0.0139(17) 0.0046(15)
C7 0.0234(19) 0.0309(19) 0.032(2) 0.0102(16) 0.0103(16) 0.0078(15)
C8 0.031(2) 0.0321(19) 0.0252(18) 0.0112(15) 0.0141(16) 0.0131(16)
C9 0.037(2) 0.044(2) 0.037(2) 0.0119(19) 0.0114(19) 0.0239(19)
C10 0.059(3) 0.037(2) 0.042(2) 0.0066(19) 0.017(2) 0.030(2)
C11 0.061(3) 0.0212(19) 0.036(2) -0.0022(17) 0.016(2) 0.0101(19)
C12 0.038(2) 0.031(2) 0.027(2) 0.0056(16) 0.0075(17) 0.0008(17)
C13 0.050(3) 0.057(3) 0.047(3) 0.003(2) 0.009(2) 0.012(2)
C14 0.044(3) 0.053(3) 0.066(3) 0.022(3) 0.004(2) 0.011(2)
S1 0.0210(4) 0.0227(4) 0.0280(5) 0.0042(4) 0.0053(4) 0.0067(3)
Cu1 0.0280(3) 0.0265(2) 0.0462(3) 0.0107(2) 0.0162(2) 0.01274(19)
Cu2 0.0279(2) 0.0217(2) 0.0384(3) 0.00840(19) 0.0097(2) 0.01007(18)
I1 0.02670(15) 0.02939(14) 0.05539(19) 0.01735(12) 0.02060(12) 0.00925(10)
I2 0.04596(17) 0.03530(15) 0.03155(15) 0.01517(11) 0.02025(12) 0.01896(12)

loop_
_atom_type_symbol
_atom_type_description
_atom_type_scat_dispersion_real
_atom_type_scat_dispersion_imag
_atom_type_scat_source
C C 0.0033 0.0016 'International Tables Vol C Tables 4.2.6.8 and 6.1.1.4'
H H 0.0000 0.0000 'International Tables Vol C Tables 4.2.6.8 and 6.1.1.4'
N N 0.0061 0.0033 'International Tables Vol C Tables 4.2.6.8 and 6.1.1.4'
S S 0.1246 0.1234 'International Tables Vol C Tables 4.2.6.8 and 6.1.1.4'
Cu Cu 0.3201 1.2651 'International Tables Vol C Tables 4.2.6.8 and 6.1.1.4'
I I -0.4742 1.8119 'International Tables Vol C Tables 4.2.6.8 and 6.1.1.4'

loop_
_geom_angle_atom_site_label_1
_geom_angle_atom_site_label_2
_geom_angle_atom_site_label_3
_geom_angle
_geom_angle_site_symmetry_1
_geom_angle_site_symmetry_3
_geom_angle_publ_flag
N1 C1 C2 121.8(4) . . ?
N1 C1 C14 117.4(3) . . ?
C2 C1 C14 120.8(4) . . ?
C3 C2 C1 119.0(4) . . ?
C2 C3 C4 120.0(4) . . ?
C5 C4 C3 118.7(4) . . ?
N1 C5 C4 121.4(4) . . ?
N1 C5 C6 116.5(3) . . ?
C4 C5 C6 122.1(3) . . ?
C5 C6 S1 112.3(2) . . ?
C8 C7 S1 111.3(2) . . ?
N2 C8 C9 122.1(3) . . ?
N2 C8 C7 116.9(3) . . ?
C9 C8 C7 121.0(4) . . ?
C8 C9 C10 119.3(4) . . ?
C11 C10 C9 118.5(4) . . ?
C12 C11 C10 120.1(4) . . ?
N2 C12 C11 121.3(4) . . ?
N2 C12 C13 116.7(4) . . ?
C11 C12 C13 122.0(4) . . ?
C1 N1 C5 119.0(3) . . ?
C1 N1 Cu2 124.9(2) . . ?
C5 N1 Cu2 115.6(2) . . ?
C12 N2 C8 118.7(3) . . ?
C12 N2 Cu1 124.5(3) . . ?
C8 N2 Cu1 116.6(2) . . ?
C7 S1 C6 98.15(17) . . ?
C7 S1 Cu2 112.52(13) . . ?
C6 S1 Cu2 86.38(13) . . ?
C7 S1 Cu1 84.49(13) . . ?
C6 S1 Cu1 117.57(12) . . ?
Cu2 S1 Cu1 149.22(4) . . ?
N2 Cu1 Cu2 166.27(9) . 2_667 ?
N2 Cu1 S1 82.47(9) . . ?
Cu2 Cu1 S1 104.12(4) 2_667 . ?
N2 Cu1 I1 129.45(8) . . ?
Cu2 Cu1 I1 60.50(2) 2_667 . ?
S1 Cu1 I1 108.14(5) . . ?
N2 Cu1 I2 106.26(9) . . ?
Cu2 Cu1 I2 60.96(3) 2_667 . ?
S1 Cu1 I2 100.88(4) . . ?
I1 Cu1 I2 119.03(2) . . ?
N1 Cu2 S1 84.82(9) . . ?
N1 Cu2 Cu1 165.08(9) . 2_667 ?
S1 Cu2 Cu1 106.51(4) . 2_667 ?
N1 Cu2 I1 125.08(9) . 2_667 ?
S1 Cu2 I1 111.83(4) . 2_667 ?
Cu1 Cu2 I1 60.35(4) 2_667 2_667 ?
N1 Cu2 I2 107.87(9) . 2_667 ?
S1 Cu2 I2 99.30(4) . 2_667 ?
Cu1 Cu2 I2 61.41(2) 2_667 2_667 ?
I1 Cu2 I2 119.32(3) 2_667 2_667 ?
Cu1 I1 Cu2 59.15(2) . 2_667 ?
Cu2 I2 Cu1 57.63(2) 2_667 . ?

loop_
_geom_bond_atom_site_label_1
_geom_bond_atom_site_label_2
_geom_bond_distance
_geom_bond_site_symmetry_2
_geom_bond_publ_flag
C1 N1 1.346(5) . ?
C1 C2 1.394(5) . ?
C1 C14 1.487(6) . ?
C2 C3 1.351(6) . ?
C3 C4 1.400(6) . ?
C4 C5 1.381(5) . ?
C5 N1 1.355(4) . ?
C5 C6 1.501(5) . ?
C6 S1 1.815(4) . ?
C7 C8 1.500(5) . ?
C7 S1 1.813(4) . ?
C8 N2 1.364(5) . ?
C8 C9 1.371(5) . ?
C9 C10 1.393(6) . ?
C10 C11 1.384(6) . ?
C11 C12 1.381(6) . ?
C12 N2 1.349(5) . ?
C12 C13 1.491(6) . ?
N1 Cu2 2.046(3) . ?
N2 Cu1 2.031(3) . ?
S1 Cu2 2.4643(12) . ?
S1 Cu1 2.5699(14) . ?
Cu1 Cu2 2.5506(12) 2_667 ?
Cu1 I1 2.5818(12) . ?
Cu1 I2 2.6519(10) . ?
Cu2 Cu1 2.5506(12) 2_667 ?
Cu2 I1 2.5857(11) 2_667 ?
Cu2 I2 2.6404(11) 2_667 ?
I1 Cu2 2.5857(11) 2_667 ?
I2 Cu2 2.6404(11) 2_667 ?
